data_2007614
loop_
_publ_author_name
'Henderson, Kenneth W.'
'Kennedy, Alan R.'

_publ_section_title
;
 Dibromo(diethyl
 ether-<i>O</i>)(diisopropylamine-<i>N</i>)magnesium(II)
;
_journal_issue 9
_journal_name_full 'Acta Crystallographica Section C'
_journal_page_first 1238
_journal_page_last 1240
_journal_paper_doi 10.1107/S0108270198003655
_journal_volume 54
_journal_year 1998
_chemical_formula_moiety '[MgBr~2~(C~6~H~15~N)(C~4~H~10~O)]'
_chemical_formula_sum 'C10 H25 Br2 Mg N O'
_chemical_formula_weight 359.44
_chemical_name_systematic
;
 ?
;
_space_group_IT_number 14
_symmetry_cell_setting monoclinic
_symmetry_space_group_name_Hall '-P 2ybc'
_symmetry_space_group_name_H-M 'P 1 21/c 1'
_cell_angle_alpha 90.00
_cell_angle_beta 99.836(10)
_cell_angle_gamma 90.00
_cell_formula_units_Z 4
_cell_length_a 13.9138(16)
_cell_length_b 8.2036(13)
_cell_length_c 14.555(2)
_cell_measurement_reflns_used 20
_cell_measurement_temperature 295
_cell_measurement_theta_max 13.75
_cell_measurement_theta_min 12.25
_cell_volume 1636.9(4)
_computing_cell_refinement 'MSC/AFC Diffractometer Control Software'
_computing_data_collection
;
MSC/AFC Diffractometer Control Software (Molecular Structure
Corporation, 1988)
;
_computing_data_reduction
;
TEXSAN (Molecular Structure Corporation, 1993)
;
_computing_publication_material SHELXL97
_computing_structure_refinement 'SHELXL97 (Sheldrick, 1997)'
_computing_structure_solution TEXSAN
_diffrn_ambient_temperature 295
_diffrn_measured_fraction_theta_full 0.998
_diffrn_measured_fraction_theta_max 0.998
_diffrn_measurement_device_type 'Rigaku AFC7S'
_diffrn_measurement_method \w/2\q
_diffrn_radiation_monochromator graphite
_diffrn_radiation_source 'fine-focus sealed tube'
_diffrn_radiation_type MoK\a
_diffrn_radiation_wavelength 0.71069
_diffrn_reflns_av_R_equivalents 0.033
_diffrn_reflns_av_sigmaI/netI 0.075
_diffrn_reflns_limit_h_max 17
_diffrn_reflns_limit_h_min 0
_diffrn_reflns_limit_k_max 10
_diffrn_reflns_limit_k_min 0
_diffrn_reflns_limit_l_max 17
_diffrn_reflns_limit_l_min -17
_diffrn_reflns_number 3346
_diffrn_reflns_theta_full 26.00
_diffrn_reflns_theta_max 26.00
_diffrn_reflns_theta_min 2.84
_diffrn_standards_decay_% 17.7
_diffrn_standards_interval_count 150
_diffrn_standards_number 3
_exptl_absorpt_coefficient_mu 4.972
_exptl_absorpt_correction_T_max 0.225
_exptl_absorpt_correction_T_min 0.096
_exptl_absorpt_correction_type psi-scan
_exptl_absorpt_process_details '(North et al., 1968)'
_exptl_crystal_colour colourless
_exptl_crystal_density_diffrn 1.459
_exptl_crystal_density_method 'not measured'
_exptl_crystal_description fragment
_exptl_crystal_F_000 728
_exptl_crystal_size_max 0.7
_exptl_crystal_size_mid 0.5
_exptl_crystal_size_min 0.3
_refine_diff_density_max 0.623
_refine_diff_density_min -0.627
_refine_ls_extinction_method none
_refine_ls_goodness_of_fit_ref 0.986
_refine_ls_hydrogen_treatment 'H atom treatment: mixed'
_refine_ls_matrix_type full
_refine_ls_number_parameters 147
_refine_ls_number_reflns 3211
_refine_ls_number_restraints 0
_refine_ls_restrained_S_all 0.986
_refine_ls_R_factor_all 0.112
_refine_ls_R_factor_gt 0.033
_refine_ls_shift/su_max 0.001
_refine_ls_shift/su_mean 0.000
_refine_ls_structure_factor_coef Fsqd
_refine_ls_weighting_details 'w = 1/[\s^2^(Fo^2^)+(0.0257P)^2^+1.3936P] where P=(Fo^2^+2Fc^2^)/3'
_refine_ls_weighting_scheme calc
_refine_ls_wR_factor_ref 0.096
_reflns_number_gt 1747
_reflns_number_total 3211
_reflns_threshold_expression I>2\s(I)
_cod_data_source_file fg1446.cif
_cod_data_source_block ken
_cod_depositor_comments
;
The following automatic conversions were performed:

'_refine_ls_weighting_scheme' value 'calc w =
1/[\s^2^(Fo^2^)+(0.0257P)^2^+1.3936P] where P=(Fo^2^+2Fc^2^)/3' was
changed to 'calc'. New tag '_refine_ls_weighting_details' was
created. The value of the new tag was set to 'w =
1/[\s^2^(Fo^2^)+(0.0257P)^2^+1.3936P] where P=(Fo^2^+2Fc^2^)/3'.

Automatic conversion script
Id: cif_fix_values 3143 2015-03-26 13:38:13Z robertas 

The following automatic conversions were performed:

'_exptl_absorpt_correction_type' value '\y scan' was replaced with
the value 'psi-scan' as specified in the replacement file
'src/cod-tools/trunk/data/replacement-values/replacement_values.lst'.

Automatic conversion script
Id: cif_fix_values 5376 2017-05-30 11:51:03Z andrius 
;
_cod_original_sg_symbol_H-M 'P 21/c'
_cod_database_code 2007614

loop_
_symmetry_equiv_pos_as_xyz
'x, y, z'
'x, -y+1/2, z+1/2'
'-x, -y, -z'
'-x, y-1/2, -z-1/2'

loop_
_atom_site_label
_atom_site_fract_x
_atom_site_fract_y
_atom_site_fract_z
_atom_site_U_iso_or_equiv
_atom_site_adp_type
_atom_site_calc_flag
_atom_site_refinement_flags
_atom_site_occupancy
_atom_site_disorder_assembly
_atom_site_disorder_group
_atom_site_type_symbol
Br1 .65801(4) .23597(6) .01767(4) .06994(19) Uani d . 1 . . Br
Br2 .88875(3) .55425(7) .08521(4) .07070(19) Uani d . 1 . . Br
Mg1 .76437(10) .43999(17) -.03686(10) .0456(3) Uani d . 1 . . Mg
O1 .6657(2) .6214(4) -.0770(2) .0619(8) Uani d . 1 . . O
N1 .8479(2) .3792(4) -.1441(2) .0420(8) Uani d . 1 . . N
H1 .9101 .4029 -.1170 .050 Uiso calc R 1 . . H
C1 .8526(3) .2003(5) -.1651(3) .0524(11) Uani d . 1 . . C
H1C .8985 .1850 -.2085 .063 Uiso calc R 1 . . H
C2 .7540(4) .1376(6) -.2114(3) .0718(14) Uani d . 1 . . C
H2A .7066 .1600 -.1722 .108 Uiso calc R 1 . . H
H2B .7577 .0221 -.2209 .108 Uiso calc R 1 . . H
H2C .7351 .1908 -.2705 .108 Uiso calc R 1 . . H
C3 .8924(4) .1115(6) -.0749(3) .0655(13) Uani d . 1 . . C
H3A .9529 .1606 -.0466 .098 Uiso calc R 1 . . H
H3B .9033 -.0010 -.0882 .098 Uiso calc R 1 . . H
H3C .8462 .1188 -.0331 .098 Uiso calc R 1 . . H
C4 .8317(3) .4880(5) -.2283(3) .0505(11) Uani d . 1 . . C
H4 .7628 .4809 -.2571 .061 Uiso calc R 1 . . H
C5 .8525(4) .6609(6) -.1961(4) .0708(15) Uani d . 1 . . C
H5A .8106 .6900 -.1527 .106 Uiso calc R 1 . . H
H5B .8409 .7329 -.2488 .106 Uiso calc R 1 . . H
H5C .9194 .6698 -.1662 .106 Uiso calc R 1 . . H
C6 .8932(4) .4441(6) -.3020(3) .0665(14) Uani d . 1 . . C
H6A .8831 .5238 -.3510 .100 Uiso calc R 1 . . H
H6B .8744 .3385 -.3273 .100 Uiso calc R 1 . . H
H6C .9609 .4425 -.2740 .100 Uiso calc R 1 . . H
C7 .6739(4) .7766(6) -.0281(4) .0808(17) Uani d . 1 . . C
H7A .6383 .8592 -.0679 .097 Uiso calc R 1 . . H
H7B .7419 .8091 -.0148 .097 Uiso calc R 1 . . H
C8 .6343(4) .7668(7) .0617(4) .0934(19) Uani d . 1 . . C
H8A .5657 .7433 .0483 .140 Uiso calc R 1 . . H
H8B .6445 .8691 .0940 .140 Uiso calc R 1 . . H
H8C .6674 .6819 .1000 .140 Uiso calc R 1 . . H
C9 .5683(4) .5872(9) -.1270(5) .100(2) Uani d . 1 . . C
H9A .5604 .4700 -.1330 .119 Uiso calc PR .78(2) . . H
H9B .5213 .6263 -.0900 .119 Uiso calc PR .78(2) . . H
C10 .5466(8) .656(3) -.2151(8) .190(10) Uani d P .78(2) . . C
H10A .5563 .7720 -.2105 .285 Uiso calc PR .78(2) . . H
H10B .4799 .6337 -.2415 .285 Uiso calc PR .78(2) . . H
H10C .5886 .6107 -.2544 .285 Uiso calc PR .78(2) . . H
C11 .560(2) .501(5) -.206(3) .083(12) Uiso d P .22(2) . . C

loop_
_atom_site_aniso_label
_atom_site_aniso_U_11
_atom_site_aniso_U_22
_atom_site_aniso_U_33
_atom_site_aniso_U_12
_atom_site_aniso_U_13
_atom_site_aniso_U_23
Br1 .0662(3) .0678(3) .0829(4) -.0077(3) .0328(3) .0067(3)
Br2 .0528(3) .1006(4) .0576(3) -.0071(3) .0061(2) -.0245(3)
Mg1 .0443(7) .0510(8) .0430(8) -.0022(7) .0120(6) -.0047(7)
O1 .0553(19) .064(2) .067(2) .0102(16) .0130(16) .0010(18)
N1 .0436(18) .046(2) .0375(19) -.0003(16) .0092(15) .0006(17)
C1 .061(3) .048(3) .052(3) .002(2) .022(2) -.007(2)
C2 .094(4) .064(3) .056(3) -.011(3) .011(3) -.012(3)
C3 .074(3) .056(3) .070(3) .013(3) .020(3) .010(3)
C4 .050(3) .058(3) .044(3) -.001(2) .011(2) .007(2)
C5 .096(4) .051(3) .074(4) .002(3) .039(3) .012(3)
C6 .079(3) .080(4) .043(3) -.008(3) .018(2) .005(3)
C7 .092(4) .061(4) .095(4) .011(3) .034(4) .003(3)
C8 .086(4) .097(5) .103(5) .004(3) .031(4) -.028(4)
C9 .070(4) .123(5) .101(5) .015(4) .002(4) .009(5)
C10 .144(10) .31(3) .108(9) .010(12) -.011(7) .082(12)

loop_
_atom_type_symbol
_atom_type_description
_atom_type_scat_dispersion_real
_atom_type_scat_dispersion_imag
_atom_type_scat_source
Br Br -0.2901 2.4595 'International Tables Vol C Tables 4.2.6.8 and 6.1.1.4'
Mg Mg 0.0486 0.0363 'International Tables Vol C Tables 4.2.6.8 and 6.1.1.4'
O O 0.0106 0.0060 'International Tables Vol C Tables 4.2.6.8 and 6.1.1.4'
N N 0.0061 0.0033 'International Tables Vol C Tables 4.2.6.8 and 6.1.1.4'
C C 0.0033 0.0016 'International Tables Vol C Tables 4.2.6.8 and 6.1.1.4'
H H 0.0000 0.0000 'International Tables Vol C Tables 4.2.6.8 and 6.1.1.4'

loop_
_geom_angle_atom_site_label_1
_geom_angle_atom_site_label_2
_geom_angle_atom_site_label_3
_geom_angle
_geom_angle_publ_flag
O1 Mg1 N1 112.35(14) yes
O1 Mg1 Br2 106.64(11) yes
N1 Mg1 Br2 102.28(10) yes
O1 Mg1 Br1 100.18(10) yes
N1 Mg1 Br1 120.35(11) yes
Br2 Mg1 Br1 114.68(6) yes
C9 O1 C7 113.7(4) yes
C9 O1 Mg1 121.8(4) ?
C7 O1 Mg1 120.4(3) ?
C4 N1 C1 114.9(3) yes
C4 N1 Mg1 115.4(2) ?
C1 N1 Mg1 114.9(2) ?
N1 C1 C2 110.8(4) ?
N1 C1 C3 108.3(4) ?
C2 C1 C3 113.0(4) ?
N1 C4 C5 108.1(4) ?
N1 C4 C6 114.1(4) ?
C5 C4 C6 109.9(4) ?
O1 C7 C8 111.6(4) ?
C10 C9 O1 114.9(8) ?

loop_
_geom_bond_atom_site_label_1
_geom_bond_atom_site_label_2
_geom_bond_site_symmetry_2
_geom_bond_distance
_geom_bond_publ_flag
Br1 Mg1 . 2.4541(14) yes
Br2 Mg1 . 2.4453(15) yes
Mg1 O1 . 2.041(3) yes
Mg1 N1 . 2.158(3) yes
O1 C9 . 1.452(6) yes
O1 C7 . 1.454(6) yes
N1 C4 . 1.502(5) yes
N1 C1 . 1.503(5) yes
C1 C2 . 1.511(6) ?
C1 C3 . 1.521(6) ?
C4 C5 . 1.506(6) ?
C4 C6 . 1.526(6) ?
C7 C8 . 1.504(8) ?
C9 C10 . 1.387(12) ?

loop_
_geom_torsion_atom_site_label_1
_geom_torsion_atom_site_label_2
_geom_torsion_atom_site_label_3
_geom_torsion_atom_site_label_4
_geom_torsion
_geom_torsion_publ_flag
N1 Mg1 O1 C9 87.4(4) ?
Br2 Mg1 O1 C9 -161.3(4) yes
Br1 Mg1 O1 C9 -41.6(4) yes
N1 Mg1 O1 C7 -116.6(3) ?
Br2 Mg1 O1 C7 -5.4(3) yes
Br1 Mg1 O1 C7 114.4(3) yes
O1 Mg1 N1 C4 6.7(3) yes
Br2 Mg1 N1 C4 -107.3(3) yes
Br1 Mg1 N1 C4 124.2(2) yes
O1 Mg1 N1 C1 -130.4(3) yes
Br2 Mg1 N1 C1 115.6(3) yes
Br1 Mg1 N1 C1 -12.9(3) yes
C4 N1 C1 C2 -68.6(4) ?
Mg1 N1 C1 C2 68.7(4) ?
C4 N1 C1 C3 166.9(3) ?
Mg1 N1 C1 C3 -55.8(4) ?
C1 N1 C4 C5 -166.7(4) ?
Mg1 N1 C4 C5 56.2(4) ?
C1 N1 C4 C6 -44.1(5) ?
Mg1 N1 C4 C6 178.8(3) ?
C9 O1 C7 C8 78.3(6) ?
Mg1 O1 C7 C8 -79.5(5) ?
C7 O1 C9 C10 83.9(11) ?
Mg1 O1 C9 C10 -118.6(11) ?
